data_7118332
loop_
_publ_author_name
'Wang, Ying'
'Yi, Jin-Min'
'Zhang, Meng-Yuan'
'Xu, Ping'
'Zhao, Xiao-Jun'

_publ_section_title
;
 I2-induced SC-SC transformation within two-dimensional Zn(ii)-triazole
 framework: an ideal detector of cyano-containing molecules.
;
_journal_issue 15
_journal_name_full 'Chemical communications (Cambridge, England)'
_journal_page_first 3099
_journal_page_last 3102
_journal_paper_doi 10.1039/c5cc09279e
_journal_volume 52
_journal_year 2016
_chemical_formula_sum 'C16 H12 N6 S'
_chemical_formula_weight 320.38
_chemical_name_systematic
; 
 ? 
;
_space_group_crystal_system orthorhombic
_space_group_IT_number 56
_space_group_name_Hall '-P 2ab 2ac'
_space_group_name_H-M_alt 'P c c n'
_symmetry_space_group_name_Hall '-P 2ab 2ac'
_symmetry_space_group_name_H-M 'P c c n'
_atom_sites_solution_hydrogens geom
_audit_creation_method SHELXL-2013
_audit_update_record
;
2015-10-21 deposited with the CCDC.
2015-12-16 downloaded from the CCDC.
;
_cell_angle_alpha 90
_cell_angle_beta 90
_cell_angle_gamma 90
_cell_formula_units_Z 4
_cell_length_a 12.0045(11)
_cell_length_b 10.8025(9)
_cell_length_c 11.0878(10)
_cell_measurement_reflns_used 2549
_cell_measurement_temperature 173(2)
_cell_measurement_theta_max 28.20
_cell_measurement_theta_min 3.13
_cell_volume 1437.9(2)
_computing_cell_refinement 'Bruker SMART'
_computing_data_collection 'Bruker SMART'
_computing_data_reduction 'Bruker SAINT'
_computing_molecular_graphics 'Bruker SHELXTL'
_computing_publication_material 'Bruker SHELXTL'
_computing_structure_refinement 'SHELXL-2013 (Sheldrick, 2013)'
_computing_structure_solution 'Bruker SHELXTL'
_diffrn_ambient_temperature 173(2)
_diffrn_measured_fraction_theta_full 0.998
_diffrn_measured_fraction_theta_max 0.999
_diffrn_measurement_device_type 'CCD area detector'
_diffrn_measurement_method 'phi and omega scans'
_diffrn_radiation_type MoK\a
_diffrn_radiation_wavelength 0.71073
_diffrn_reflns_av_R_equivalents 0.0540
_diffrn_reflns_av_unetI/netI 0.0396
_diffrn_reflns_laue_measured_fraction_full 0.998
_diffrn_reflns_laue_measured_fraction_max 0.999
_diffrn_reflns_limit_h_max 15
_diffrn_reflns_limit_h_min -12
_diffrn_reflns_limit_k_max 9
_diffrn_reflns_limit_k_min -14
_diffrn_reflns_limit_l_max 13
_diffrn_reflns_limit_l_min -14
_diffrn_reflns_number 9938
_diffrn_reflns_point_group_measured_fraction_full 0.998
_diffrn_reflns_point_group_measured_fraction_max 0.999
_diffrn_reflns_theta_full 25.242
_diffrn_reflns_theta_max 28.263
_diffrn_reflns_theta_min 2.536
_exptl_absorpt_coefficient_mu 0.234
_exptl_absorpt_correction_type multi-scan
_exptl_absorpt_process_details SADABS
_exptl_crystal_colour BROWN
_exptl_crystal_density_diffrn 1.480
_exptl_crystal_density_meas ?
_exptl_crystal_description BLOCK
_exptl_crystal_F_000 664
_exptl_crystal_size_max 0.220
_exptl_crystal_size_mid 0.210
_exptl_crystal_size_min 0.190
_exptl_transmission_factor_max 0.957
_exptl_transmission_factor_min 0.950
_refine_diff_density_max 0.409
_refine_diff_density_min -0.324
_refine_diff_density_rms 0.060
_refine_ls_extinction_method none
_refine_ls_goodness_of_fit_ref 1.045
_refine_ls_hydrogen_treatment constr
_refine_ls_matrix_type full
_refine_ls_number_parameters 105
_refine_ls_number_reflns 1785
_refine_ls_number_restraints 0
_refine_ls_restrained_S_all 1.045
_refine_ls_R_factor_all 0.0455
_refine_ls_R_factor_gt 0.0395
_refine_ls_shift/su_max 0.000
_refine_ls_shift/su_mean 0.000
_refine_ls_structure_factor_coef Fsqd
_refine_ls_weighting_details
; 
 w=1/[\s^2^(Fo^2^)+(0.0546P)^2^+0.6601P] 
 where P=(Fo^2^+2Fc^2^)/3 
;
_refine_ls_weighting_scheme calc
_refine_ls_wR_factor_gt 0.1027
_refine_ls_wR_factor_ref 0.1080
_reflns_Friedel_coverage 0.000
_reflns_number_gt 1547
_reflns_number_total 1785
_reflns_threshold_expression 'I > 2\s(I)'
_cod_data_source_file c5cc09279e2.cif
_cod_data_source_block n150630b
_cod_depositor_comments
;
The following automatic conversions were performed:

'_exptl_absorpt_correction_type' value 'MULTI-SCAN' changed to
'multi-scan' according to
/usr/data/users/saulius/crontab/automatic-downloads/rss-feeds/RSC/lib/dictionaries/cif_core.dic
dictionary named 'cif_core.dic' version 2.4.2 from 2011-04-26.

'_exptl_crystal_density_meas' value 'NONE' was changed to '?' - the
value is perceived as not measured.

Automatic conversion script
Id: cif_fix_values 4268 2015-11-12 08:31:59Z antanas 

 Adding full bibliography for 7118332--7118334.cif.
;
_cod_database_code 7118332
_shelx_space_group_comment
; 
The symmetry employed for this shelxl refinement is uniquely defined 
by the following loop, which should always be used as a source of 
symmetry information in preference to the above space-group names. 
They are only intended as comments. 
;
_shelx_estimated_absorpt_t_min 0.950
_shelx_estimated_absorpt_t_max 0.957
_shelxl_version_number 2013-2

loop_
_space_group_symop_operation_xyz
'x, y, z'
'-x+1/2, -y+1/2, z'
'-x, y+1/2, -z+1/2'
'x+1/2, -y, -z+1/2'
'-x, -y, -z'
'x-1/2, y-1/2, -z'
'x, -y-1/2, z-1/2'
'-x-1/2, y, z-1/2'

loop_
_atom_site_label
_atom_site_type_symbol
_atom_site_fract_x
_atom_site_fract_y
_atom_site_fract_z
_atom_site_U_iso_or_equiv
_atom_site_adp_type
_atom_site_occupancy
_atom_site_site_symmetry_order
_atom_site_calc_flag
_atom_site_refinement_flags_posn
_atom_site_refinement_flags_adp
_atom_site_refinement_flags_occupancy
S1 S 0.7500 0.2500 0.36312(5) 0.02001(17) Uani 1 2 d S T P
N1 N 0.36416(9) 0.12796(11) 0.04390(11) 0.0151(3) Uani 1 1 d . . .
N2 N 0.20034(10) 0.06273(12) -0.01755(11) 0.0205(3) Uani 1 1 d . . .
N3 N 0.26511(11) 0.08847(13) -0.11898(11) 0.0214(3) Uani 1 1 d . . .
C1 C 0.63857(11) 0.21458(13) 0.26375(12) 0.0148(3) Uani 1 1 d . . .
C2 C 0.56690(11) 0.11813(13) 0.29580(13) 0.0150(3) Uani 1 1 d . . .
H2 H 0.5811 0.0710 0.3665 0.018 Uiso 1 1 calc R U .
C3 C 0.47471(11) 0.09080(13) 0.22451(13) 0.0154(3) Uani 1 1 d . . .
H3 H 0.4255 0.0258 0.2465 0.018 Uiso 1 1 calc R U .
C4 C 0.45557(11) 0.15970(13) 0.12080(12) 0.0141(3) Uani 1 1 d . . .
C5 C 0.52495(12) 0.25732(13) 0.08948(13) 0.0166(3) Uani 1 1 d . . .
H5 H 0.5095 0.3053 0.0196 0.020 Uiso 1 1 calc R U .
C6 C 0.61690(11) 0.28474(13) 0.16048(13) 0.0165(3) Uani 1 1 d . . .
H6 H 0.6650 0.3510 0.1389 0.020 Uiso 1 1 calc R U .
C7 C 0.26132(11) 0.08635(14) 0.07710(14) 0.0182(3) Uani 1 1 d . . .
H7 H 0.2374 0.0760 0.1581 0.022 Uiso 1 1 calc R U .
C8 C 0.36161(12) 0.12746(14) -0.07923(13) 0.0201(3) Uani 1 1 d . . .
H8 H 0.4218 0.1521 -0.1294 0.024 Uiso 1 1 calc R U .

loop_
_atom_site_aniso_label
_atom_site_aniso_U_11
_atom_site_aniso_U_22
_atom_site_aniso_U_33
_atom_site_aniso_U_23
_atom_site_aniso_U_13
_atom_site_aniso_U_12
S1 0.0145(3) 0.0329(3) 0.0126(3) 0.000 0.000 -0.00821(19)
N1 0.0128(5) 0.0184(6) 0.0141(6) -0.0013(4) -0.0007(4) -0.0009(4)
N2 0.0163(6) 0.0255(7) 0.0198(6) -0.0019(5) -0.0012(5) -0.0002(5)
N3 0.0194(6) 0.0278(7) 0.0170(7) -0.0021(5) -0.0023(5) 0.0009(5)
C1 0.0103(6) 0.0203(7) 0.0137(6) -0.0033(5) 0.0001(5) -0.0004(5)
C2 0.0132(6) 0.0185(7) 0.0132(6) 0.0003(5) 0.0020(5) 0.0016(5)
C3 0.0125(6) 0.0159(6) 0.0178(7) 0.0001(5) 0.0014(5) -0.0007(5)
C4 0.0105(6) 0.0176(7) 0.0142(7) -0.0031(5) -0.0003(5) 0.0012(5)
C5 0.0157(6) 0.0197(7) 0.0142(7) 0.0022(5) 0.0004(5) 0.0008(5)
C6 0.0144(6) 0.0177(7) 0.0173(7) 0.0004(5) 0.0023(5) -0.0033(5)
C7 0.0140(6) 0.0233(7) 0.0172(7) -0.0008(6) 0.0003(5) -0.0012(5)
C8 0.0176(7) 0.0281(8) 0.0147(7) -0.0002(6) 0.0002(5) 0.0004(6)

loop_
_atom_type_symbol
_atom_type_description
_atom_type_scat_dispersion_real
_atom_type_scat_dispersion_imag
_atom_type_scat_source
C C 0.0033 0.0016 'International Tables Vol C Tables 4.2.6.8 and 6.1.1.4'
H H 0.0000 0.0000 'International Tables Vol C Tables 4.2.6.8 and 6.1.1.4'
N N 0.0061 0.0033 'International Tables Vol C Tables 4.2.6.8 and 6.1.1.4'
S S 0.1246 0.1234 'International Tables Vol C Tables 4.2.6.8 and 6.1.1.4'

loop_
_geom_angle_atom_site_label_1
_geom_angle_atom_site_label_2
_geom_angle_atom_site_label_3
_geom_angle
_geom_angle_site_symmetry_3
C1 S1 C1 103.24(9) 2_655
C7 N1 C8 104.37(12) .
C7 N1 C4 127.73(12) .
C8 N1 C4 127.85(12) .
C7 N2 N3 107.27(12) .
C8 N3 N2 106.61(12) .
C2 C1 C6 119.88(12) .
C2 C1 S1 117.84(11) .
C6 C1 S1 122.14(11) .
C3 C2 C1 120.23(13) .
C3 C2 H2 119.9 .
C1 C2 H2 119.9 .
C4 C3 C2 119.22(12) .
C4 C3 H3 120.4 .
C2 C3 H3 120.4 .
C5 C4 C3 121.00(12) .
C5 C4 N1 119.54(13) .
C3 C4 N1 119.45(12) .
C6 C5 C4 119.84(13) .
C6 C5 H5 120.1 .
C4 C5 H5 120.1 .
C5 C6 C1 119.81(13) .
C5 C6 H6 120.1 .
C1 C6 H6 120.1 .
N2 C7 N1 110.80(13) .
N2 C7 H7 124.6 .
N1 C7 H7 124.6 .
N3 C8 N1 110.95(13) .
N3 C8 H8 124.5 .
N1 C8 H8 124.5 .

loop_
_geom_bond_atom_site_label_1
_geom_bond_atom_site_label_2
_geom_bond_distance
_geom_bond_site_symmetry_2
S1 C1 1.7747(14) .
S1 C1 1.7748(14) 2_655
N1 C7 1.3644(17) .
N1 C8 1.3657(19) .
N1 C4 1.4313(17) .
N2 C7 1.3047(19) .
N2 N3 1.3952(17) .
N3 C8 1.3091(19) .
C1 C2 1.3972(19) .
C1 C6 1.398(2) .
C2 C3 1.3917(19) .
C2 H2 0.9500 .
C3 C4 1.3889(19) .
C3 H3 0.9500 .
C4 C5 1.3879(19) .
C5 C6 1.388(2) .
C5 H5 0.9500 .
C6 H6 0.9500 .
C7 H7 0.9500 .
C8 H8 0.9500 .

loop_
_geom_hbond_atom_site_label_D
_geom_hbond_atom_site_label_H
_geom_hbond_atom_site_label_A
_geom_hbond_distance_DH
_geom_hbond_distance_HA
_geom_hbond_distance_DA
_geom_hbond_angle_DHA
_geom_hbond_site_symmetry_A
C7 H7 N3 0.95 2.48 3.385(2) 160.3 8_656
C6 H6 N2 0.95 2.69 3.5402(19) 149.7 6_665
C2 H2 N2 0.95 2.63 3.5254(19) 156.3 4

loop_
_geom_torsion_atom_site_label_1
_geom_torsion_atom_site_label_2
_geom_torsion_atom_site_label_3
_geom_torsion_atom_site_label_4
_geom_torsion
_geom_torsion_site_symmetry_1
C7 N2 N3 C8 -0.59(16) .
C1 S1 C1 C2 141.74(13) 2_655
C1 S1 C1 C6 -42.55(10) 2_655
C6 C1 C2 C3 0.7(2) .
S1 C1 C2 C3 176.54(10) .
C1 C2 C3 C4 0.6(2) .
C2 C3 C4 C5 -1.9(2) .
C2 C3 C4 N1 176.84(12) .
C7 N1 C4 C5 -144.34(14) .
C8 N1 C4 C5 38.7(2) .
C7 N1 C4 C3 36.9(2) .
C8 N1 C4 C3 -140.12(15) .
C3 C4 C5 C6 1.9(2) .
N1 C4 C5 C6 -176.84(12) .
C4 C5 C6 C1 -0.6(2) .
C2 C1 C6 C5 -0.7(2) .
S1 C1 C6 C5 -176.37(11) .
N3 N2 C7 N1 0.53(16) .
C8 N1 C7 N2 -0.27(16) .
C4 N1 C7 N2 -177.81(13) .
N2 N3 C8 N1 0.43(17) .
C7 N1 C8 N3 -0.12(17) .
C4 N1 C8 N3 177.42(13) .
